data_7047064
loop_
_publ_author_name
'Da Costa, Rosenildo Correa'
'Rawe, Benjamin W.'
'Tsoureas, Nikolaos'
'Haddow, Mairi F.'
'Sparkes, Hazel Anne'
'Tizzard, Graham J.'
'Coles, Simon'
'Owen, Gareth Richard'

_publ_section_title
;
 Preparation and Reactivity of Rhodium and Iridium Complexes Containing a
 Methylborohydride Based Unit Supported by Two 7-Azaindolyl Heterocycles
;
_journal_name_full 'Dalton Transactions'
_journal_paper_doi 10.1039/C8DT02311E
_journal_year 2018
_chemical_formula_moiety 'C23 H26 B N4 Rh'
_chemical_formula_sum 'C23 H26 B N4 Rh'
_chemical_formula_weight 472.20
_space_group_crystal_system monoclinic
_space_group_IT_number 14
_space_group_name_Hall '-P 2yn'
_space_group_name_H-M_alt 'P 1 21/n 1'
_symmetry_space_group_name_Hall '-P 2yn'
_symmetry_space_group_name_H-M 'P 1 21/n 1'
_atom_sites_solution_hydrogens mixed
_atom_sites_solution_primary dual
_audit_creation_date 2018-06-04
_audit_creation_method
;
Olex2 1.2-alpha
(compiled 2018.05.29 svn.r3508 for OlexSys, GUI svn.r5506)
;
_audit_update_record
;
2018-06-04 deposited with the CCDC.
2018-07-13 downloaded from the CCDC.
;
_cell_angle_alpha 90
_cell_angle_beta 104.767(2)
_cell_angle_gamma 90
_cell_formula_units_Z 8
_cell_length_a 14.5731(3)
_cell_length_b 16.5975(4)
_cell_length_c 17.2681(3)
_cell_measurement_reflns_used 10562
_cell_measurement_temperature 100(2)
_cell_measurement_theta_max 30.0800
_cell_measurement_theta_min 3.1190
_cell_volume 4038.80(15)
_computing_cell_refinement 'CrysAlisPro 1.171.39.34b (Rigaku OD, 2017)'
_computing_data_collection 'CrysAlisPro 1.171.39.34b (Rigaku OD, 2017)'
_computing_data_reduction 'CrysAlisPro 1.171.39.34b (Rigaku OD, 2017)'
_computing_molecular_graphics 'Olex2 (Dolomanov et al., 2009)'
_computing_publication_material 'Olex2 (Dolomanov et al., 2009)'
_computing_structure_refinement 'ShelXL (Sheldrick, 2015)'
_computing_structure_solution 'ShelXT (Sheldrick, 2015)'
_diffrn_ambient_temperature 100(2)
_diffrn_detector 'CCD area detector'
_diffrn_detector_area_resol_mean 28.5714
_diffrn_detector_dtime 0.000
_diffrn_detector_type 'Rigaku HG Saturn724+ (2x2 bin mode)'
_diffrn_measured_fraction_theta_full 0.999
_diffrn_measured_fraction_theta_max 0.999
_diffrn_measurement_details
;
List of Runs (angles in degrees, time in seconds):

  # Type    Start    End  Width  t~exp~   \w     \q     \k     \f   Frames
#--------------------------------------------------------------------------
  1  \w    -34.00  80.00   1.00    3.00    --   -9.70  38.00 120.00  114
  2  \w    -99.00  20.00   1.00    3.00    --   -9.70 -57.00-180.00  119
  3  \w    -43.00  80.00   1.00    3.00    --   -9.70  72.00   0.00  123
  4  \w    -38.00 -13.00   1.00    3.00    --   -9.70  54.00-118.00   25
;
_diffrn_measurement_device 'four-circle \k goniometer'
_diffrn_measurement_device_details 'Rigaku, AFC12 \k goniometer'
_diffrn_measurement_device_type
'Rigaku FRE+ equipped with HF Varimax confocal mirrors and an AFC12 goniometer and HG Saturn 724+ detector'
_diffrn_measurement_method 'profile data from \w-scans'
_diffrn_measurement_specimen_support 'MiTeGen MicroLoop'
_diffrn_orient_matrix_type 'CrysAlisPro convention (1999,Acta A55,543-557)'
_diffrn_orient_matrix_UB_11 -0.0295391000
_diffrn_orient_matrix_UB_12 0.0272191000
_diffrn_orient_matrix_UB_13 -0.0268853000
_diffrn_orient_matrix_UB_21 -0.0358411000
_diffrn_orient_matrix_UB_22 -0.0048192000
_diffrn_orient_matrix_UB_23 0.0207536000
_diffrn_orient_matrix_UB_31 0.0194118000
_diffrn_orient_matrix_UB_32 0.0325901000
_diffrn_orient_matrix_UB_33 0.0255146000
_diffrn_radiation_collimation 0.2
_diffrn_radiation_monochromator 'Confocal mirrors, HF Varimax'
_diffrn_radiation_probe x-ray
_diffrn_radiation_type MoK\a
_diffrn_radiation_wavelength 0.71075
_diffrn_reflns_av_R_equivalents 0.0773
_diffrn_reflns_av_unetI/netI 0.0611
_diffrn_reflns_Laue_measured_fraction_full 0.999
_diffrn_reflns_Laue_measured_fraction_max 0.999
_diffrn_reflns_limit_h_max 16
_diffrn_reflns_limit_h_min -18
_diffrn_reflns_limit_k_max 21
_diffrn_reflns_limit_k_min -20
_diffrn_reflns_limit_l_max 22
_diffrn_reflns_limit_l_min -22
_diffrn_reflns_number 46283
_diffrn_reflns_point_group_measured_fraction_full 0.999
_diffrn_reflns_point_group_measured_fraction_max 0.999
_diffrn_reflns_theta_full 25.242
_diffrn_reflns_theta_max 27.483
_diffrn_reflns_theta_min 2.440
_diffrn_source 'Rotating Anode'
_diffrn_source_current 55.0
_diffrn_source_power 2.475
_diffrn_source_target Mo
_diffrn_source_type 'Rigaku FRE+'
_diffrn_source_voltage 45.0
_exptl_absorpt_coefficient_mu 0.863
_exptl_absorpt_correction_T_max 1.00000
_exptl_absorpt_correction_T_min 0.46662
_exptl_absorpt_correction_type multi-scan
_exptl_absorpt_process_details
;
CrysAlisPro 1.171.39.34b (Rigaku Oxford Diffraction, 2017)
Empirical absorption correction using spherical harmonics,
 implemented in SCALE3 ABSPACK scaling algorithm.
;
_exptl_crystal_colour colourless
_exptl_crystal_colour_primary colourless
_exptl_crystal_density_diffrn 1.553
_exptl_crystal_description block
_exptl_crystal_F_000 1936
_exptl_crystal_recrystallization_method 'The material was recrystallised from hexane by slow evaporation'
_exptl_crystal_size_max 0.1
_exptl_crystal_size_mid 0.09
_exptl_crystal_size_min 0.08
_refine_diff_density_max 2.043
_refine_diff_density_min -1.404
_refine_diff_density_rms 0.166
_refine_ls_extinction_method none
_refine_ls_goodness_of_fit_ref 1.043
_refine_ls_hydrogen_treatment mixed
_refine_ls_matrix_type full
_refine_ls_number_parameters 532
_refine_ls_number_reflns 9257
_refine_ls_number_restraints 0
_refine_ls_restrained_S_all 1.043
_refine_ls_R_factor_all 0.0771
_refine_ls_R_factor_gt 0.0571
_refine_ls_shift/su_max 0.001
_refine_ls_shift/su_mean 0.000
_refine_ls_structure_factor_coef Fsqd
_refine_ls_weighting_details 'w=1/[\s^2^(Fo^2^)+(0.0822P)^2^+1.5150P] where P=(Fo^2^+2Fc^2^)/3'
_refine_ls_weighting_scheme calc
_refine_ls_wR_factor_gt 0.1407
_refine_ls_wR_factor_ref 0.1559
_reflns_Friedel_coverage 0.000
_reflns_number_gt 6997
_reflns_number_total 9257
_reflns_threshold_expression 'I > 2\s(I)'
_cod_data_source_file c8dt02311e2.cif
_cod_data_source_block 2a
_cod_database_code 7047064
_shelx_shelxl_version_number 2018/3
_chemical_oxdiff_formula 'C23 H26 B N4 Rh'
_chemical_oxdiff_usercomment NC19
_shelx_space_group_comment
;
The symmetry employed for this shelxl refinement is uniquely defined
by the following loop, which should always be used as a source of
symmetry information in preference to the above space-group names.
They are only intended as comments.
;
_shelx_estimated_absorpt_t_max 0.934
_shelx_estimated_absorpt_t_min 0.919
_reflns_odcompleteness_completeness 99.91
_reflns_odcompleteness_iscentric 1
_reflns_odcompleteness_theta 27.42
_olex2_refinement_description
;
1. Fixed Uiso
 At 1.2 times of:
  All C(H) groups, All C(H,H) groups
 At 1.5 times of:
  All B(H) groups, All C(H,H,H) groups
2.a Ternary CH refined with riding coordinates:
 C15(H15), C16(H16), C17(H17), C20(H20), C115(H115), C116(H116), C117(H117),
 C120(H120)
2.b Secondary CH2 refined with riding coordinates:
 C18(H18A,H18B), C19(H19A,H19B), C21(H21A,H21B), C22(H22A,H22B), C118(H11D,
 H11E), C119(H11F,H11G), C121(H12A,H12B), C122(H12C,H12D)
2.c Aromatic/amide H refined with riding coordinates:
 C2(H2), C3(H3), C4(H4), C5(H5), C6(H6), C8(H8), C9(H9), C10(H10), C11(H11),
 C12(H12), C102(H102), C103(H103), C104(H104), C105(H105), C106(H106),
 C108(H108), C109(H109), C110(H110), C111(H111), C112(H112)
2.d Idealised Me refined as rotating group:
 C14(H14A,H14B,H14C), C114(H11A,H11B,H11C)
;
_olex2_date_sample_data_collection 2018-02-09
_olex2_date_sample_submission 2018-01-12
_olex2_diffrn_ambient_temperature_device 'Oxford Cryosystems'
_olex2_exptl_crystal_mounting_method 'The crystal was mounted on a MITIGEN holder in perfluoroether oil'
_olex2_submission_original_sample_id NC19
_olex2_submission_special_instructions 'No special instructions were received'
_oxdiff_exptl_absorpt_empirical_details
;
Empirical correction (ABSPACK) includes:
- Absorption correction using spherical harmonics
- Frame scaling
;
_oxdiff_exptl_absorpt_empirical_full_max 2.272
_oxdiff_exptl_absorpt_empirical_full_min 0.695

loop_
_space_group_symop_operation_xyz
'x, y, z'
'-x+1/2, y+1/2, -z+1/2'
'-x, -y, -z'
'x-1/2, -y-1/2, z-1/2'

loop_
_atom_site_label
_atom_site_type_symbol
_atom_site_fract_x
_atom_site_fract_y
_atom_site_fract_z
_atom_site_U_iso_or_equiv
_atom_site_adp_type
_atom_site_occupancy
_atom_site_site_symmetry_order
_atom_site_calc_flag
_atom_site_refinement_flags_posn
Rh1 Rh 0.39193(2) 0.83770(2) 0.36517(2) 0.01412(11) Uani 1 1 d .
H1 H 0.354(3) 0.822(2) 0.262(2) 0.022(11) Uiso 1 1 d .
N1 N 0.2976(2) 0.6931(2) 0.24980(19) 0.0217(7) Uani 1 1 d .
N2 N 0.3588(2) 0.7181(2) 0.38934(18) 0.0194(7) Uani 1 1 d .
N3 N 0.1986(2) 0.8226(2) 0.22413(19) 0.0200(7) Uani 1 1 d .
N4 N 0.2428(2) 0.87033(19) 0.35975(18) 0.0176(7) Uani 1 1 d .
C2 C 0.2671(3) 0.6237(3) 0.2063(3) 0.0318(11) Uani 1 1 d .
H2 H 0.245099 0.622559 0.149545 0.038 Uiso 1 1 calc R
C3 C 0.2719(3) 0.5578(3) 0.2532(3) 0.0347(11) Uani 1 1 d .
H3 H 0.254817 0.504286 0.235955 0.042 Uiso 1 1 calc R
C3A C 0.3079(3) 0.5846(3) 0.3340(3) 0.0266(10) Uani 1 1 d .
C4 C 0.3292(3) 0.5506(3) 0.4111(3) 0.0316(10) Uani 1 1 d .
H4 H 0.319859 0.494839 0.418997 0.038 Uiso 1 1 calc R
C5 C 0.3643(3) 0.6016(3) 0.4749(3) 0.0306(10) Uani 1 1 d .
H5 H 0.379160 0.580776 0.527842 0.037 Uiso 1 1 calc R
C6 C 0.3781(3) 0.6826(3) 0.4629(2) 0.0241(9) Uani 1 1 d .
H6 H 0.402527 0.715407 0.508561 0.029 Uiso 1 1 calc R
C7A C 0.3229(3) 0.6687(2) 0.3288(2) 0.0214(9) Uani 1 1 d .
C8 C 0.1135(3) 0.8241(3) 0.1655(3) 0.0276(10) Uani 1 1 d .
H8 H 0.106067 0.803409 0.112905 0.033 Uiso 1 1 calc R
C9 C 0.0415(3) 0.8584(3) 0.1914(3) 0.0283(10) Uani 1 1 d .
H9 H -0.022259 0.865855 0.161378 0.034 Uiso 1 1 calc R
C9A C 0.0815(3) 0.8807(2) 0.2725(2) 0.0229(9) Uani 1 1 d .
C10 C 0.0493(3) 0.9166(2) 0.3331(3) 0.0254(9) Uani 1 1 d .
H10 H -0.014863 0.933109 0.324590 0.030 Uiso 1 1 calc R
C11 C 0.1142(3) 0.9274(2) 0.4067(3) 0.0252(9) Uani 1 1 d .
H11 H 0.094157 0.950975 0.449859 0.030 Uiso 1 1 calc R
C12 C 0.2081(3) 0.9041(2) 0.4176(2) 0.0209(8) Uani 1 1 d .
H12 H 0.250478 0.912315 0.468736 0.025 Uiso 1 1 calc R
C13A C 0.1781(3) 0.8569(2) 0.2899(2) 0.0178(8) Uani 1 1 d .
C14 C 0.3097(3) 0.7878(3) 0.1315(2) 0.0349(11) Uani 1 1 d .
H14A H 0.371891 0.764819 0.132414 0.052 Uiso 1 1 calc GR
H14B H 0.308093 0.844515 0.115450 0.052 Uiso 1 1 calc GR
H14C H 0.260159 0.758000 0.093142 0.052 Uiso 1 1 calc GR
C15 C 0.4572(3) 0.9548(2) 0.3501(2) 0.0216(9) Uani 1 1 d .
H15 H 0.415108 0.992561 0.311777 0.026 Uiso 1 1 calc R
C16 C 0.4351(3) 0.9464(2) 0.4242(2) 0.0221(9) Uani 1 1 d .
H16 H 0.385464 0.982528 0.436051 0.027 Uiso 1 1 calc R
C17 C 0.4714(3) 0.8835(2) 0.4788(2) 0.0204(9) Uani 1 1 d .
H17 H 0.438892 0.877513 0.522927 0.024 Uiso 1 1 calc R
C18 C 0.5733(3) 0.8517(2) 0.4992(2) 0.0247(10) Uani 1 1 d .
H18A H 0.617096 0.896194 0.495285 0.030 Uiso 1 1 calc R
H18B H 0.590585 0.831743 0.555125 0.030 Uiso 1 1 calc R
C19 C 0.5849(3) 0.7836(2) 0.4431(2) 0.0240(9) Uani 1 1 d .
H19A H 0.652142 0.780703 0.441069 0.029 Uiso 1 1 calc R
H19B H 0.568357 0.731784 0.464405 0.029 Uiso 1 1 calc R
C20 C 0.5223(3) 0.7959(2) 0.3585(2) 0.0190(8) Uani 1 1 d .
H20 H 0.513057 0.742484 0.330933 0.023 Uiso 1 1 calc R
C21 C 0.5626(3) 0.8548(3) 0.3069(2) 0.0256(9) Uani 1 1 d .
H21A H 0.630018 0.841698 0.311214 0.031 Uiso 1 1 calc R
H21B H 0.527149 0.849251 0.250077 0.031 Uiso 1 1 calc R
C22 C 0.5547(3) 0.9404(2) 0.3344(2) 0.0247(9) Uani 1 1 d .
H22A H 0.564077 0.978384 0.292854 0.030 Uiso 1 1 calc R
H22B H 0.604931 0.950681 0.384081 0.030 Uiso 1 1 calc R
B1 B 0.2914(3) 0.7813(3) 0.2193(3) 0.0231(10) Uani 1 1 d .
H101 H 0.863(3) 0.658(2) 0.259(3) 0.035 Uiso 1 1 d R
Rh11 Rh 0.88355(2) 0.65546(2) 0.36463(2) 0.01367(11) Uani 1 1 d .
N101 N 0.8042(2) 0.78530(19) 0.22786(18) 0.0197(7) Uani 1 1 d .
N102 N 0.8449(2) 0.7768(2) 0.37061(18) 0.0182(7) Uani 1 1 d .
N103 N 0.7059(2) 0.65650(19) 0.20639(19) 0.0193(8) Uani 1 1 d .
N104 N 0.7309(2) 0.62415(19) 0.34611(18) 0.0181(7) Uani 1 1 d .
C13B C 0.7975(3) 0.9025(2) 0.2964(3) 0.0241(9) Uani 1 1 d .
C13C C 0.6753(3) 0.6296(2) 0.2705(2) 0.0189(8) Uani 1 1 d .
C17A C 0.8168(3) 0.8186(2) 0.3020(2) 0.0201(8) Uani 1 1 d .
C17B C 0.5781(3) 0.6077(2) 0.2452(2) 0.0221(9) Uani 1 1 d .
C102 C 0.7769(3) 0.8485(2) 0.1740(2) 0.0252(10) Uani 1 1 d .
H102 H 0.762989 0.842589 0.117515 0.030 Uiso 1 1 calc R
C103 C 0.7723(3) 0.9195(3) 0.2117(3) 0.0307(10) Uani 1 1 d .
H103 H 0.755686 0.970497 0.187081 0.037 Uiso 1 1 calc R
C104 C 0.8050(3) 0.9446(3) 0.3673(3) 0.0324(11) Uani 1 1 d .
H104 H 0.792701 1.000824 0.367189 0.039 Uiso 1 1 calc R
C105 C 0.8313(3) 0.9010(3) 0.4387(3) 0.0309(10) Uani 1 1 d .
H105 H 0.835511 0.927813 0.488039 0.037 Uiso 1 1 calc R
C106 C 0.8512(3) 0.8197(3) 0.4390(2) 0.0231(9) Uani 1 1 d .
H106 H 0.870153 0.792533 0.488973 0.028 Uiso 1 1 calc R
C108 C 0.6279(3) 0.6525(2) 0.1411(2) 0.0242(10) Uani 1 1 d .
H108 H 0.628887 0.668340 0.088418 0.029 Uiso 1 1 calc R
C109 C 0.5493(3) 0.6232(3) 0.1610(3) 0.0297(10) Uani 1 1 d .
H109 H 0.488171 0.614837 0.126109 0.036 Uiso 1 1 calc R
C110 C 0.5354(3) 0.5785(2) 0.3033(3) 0.0258(9) Uani 1 1 d .
H110 H 0.470953 0.561705 0.289725 0.031 Uiso 1 1 calc R
C111 C 0.5908(3) 0.5748(2) 0.3816(2) 0.0262(10) Uani 1 1 d .
H111 H 0.563510 0.556166 0.422716 0.031 Uiso 1 1 calc R
C112 C 0.6856(3) 0.5979(2) 0.4008(2) 0.0228(9) Uani 1 1 d .
H112 H 0.720536 0.595106 0.455261 0.027 Uiso 1 1 calc R
C114 C 0.8361(3) 0.6771(3) 0.1279(2) 0.0291(10) Uani 1 1 d .
H11A H 0.792346 0.703620 0.082479 0.044 Uiso 1 1 calc GR
H11B H 0.835976 0.618896 0.118125 0.044 Uiso 1 1 calc GR
H11C H 0.900320 0.698319 0.133971 0.044 Uiso 1 1 calc GR
C115 C 0.9533(3) 0.5368(2) 0.3719(2) 0.0197(8) Uani 1 1 d .
H115 H 0.915855 0.494463 0.336075 0.024 Uiso 1 1 calc R
C116 C 0.9205(3) 0.5555(2) 0.4394(2) 0.0192(8) Uani 1 1 d .
H116 H 0.867756 0.521984 0.449648 0.023 Uiso 1 1 calc R
C117 C 0.9479(3) 0.6247(2) 0.4875(2) 0.0213(9) Uani 1 1 d .
H117 H 0.907457 0.636353 0.524998 0.026 Uiso 1 1 calc R
C118 C 1.0485(3) 0.6582(2) 0.5143(2) 0.0237(10) Uani 1 1 d .
H11D H 1.094597 0.613296 0.521320 0.028 Uiso 1 1 calc R
H11E H 1.057076 0.685478 0.566666 0.028 Uiso 1 1 calc R
C119 C 1.0685(3) 0.7183(3) 0.4529(2) 0.0252(9) Uani 1 1 d .
H11F H 1.047366 0.772685 0.464520 0.030 Uiso 1 1 calc R
H11G H 1.137740 0.720715 0.458330 0.030 Uiso 1 1 calc R
C120 C 1.0182(3) 0.6953(2) 0.3671(2) 0.0192(8) Uani 1 1 d .
H120 H 1.012213 0.744790 0.333166 0.023 Uiso 1 1 calc R
C121 C 1.0664(3) 0.6302(3) 0.3291(2) 0.0236(9) Uani 1 1 d .
H12A H 1.037928 0.628973 0.270616 0.028 Uiso 1 1 calc R
H12B H 1.134673 0.642916 0.338336 0.028 Uiso 1 1 calc R
C122 C 1.0552(3) 0.5479(2) 0.3647(2) 0.0236(9) Uani 1 1 d .
H12C H 1.099864 0.543146 0.418336 0.028 Uiso 1 1 calc R
H12D H 1.070560 0.505086 0.330120 0.028 Uiso 1 1 calc R
B101 B 0.8029(3) 0.6941(3) 0.2082(2) 0.0192(9) Uani 1 1 d .

loop_
_atom_site_aniso_label
_atom_site_aniso_U_11
_atom_site_aniso_U_22
_atom_site_aniso_U_33
_atom_site_aniso_U_23
_atom_site_aniso_U_13
_atom_site_aniso_U_12
Rh1 0.01661(18) 0.0169(2) 0.00978(17) -0.00158(10) 0.00514(12) -0.00139(11)
N1 0.0188(18) 0.028(2) 0.0191(16) -0.0079(14) 0.0058(14) 0.0006(15)
N2 0.0239(18) 0.0215(18) 0.0176(16) -0.0012(13) 0.0140(14) 0.0011(14)
N3 0.0190(18) 0.0277(19) 0.0127(16) -0.0024(14) 0.0026(13) -0.0007(14)
N4 0.0244(18) 0.0171(17) 0.0155(15) 0.0003(13) 0.0128(13) -0.0009(14)
C2 0.017(2) 0.037(3) 0.039(3) -0.023(2) 0.0036(19) 0.0009(19)
C3 0.023(2) 0.026(3) 0.054(3) -0.019(2) 0.008(2) -0.0003(19)
C3A 0.018(2) 0.022(2) 0.042(3) -0.0126(19) 0.0115(18) -0.0028(17)
C4 0.031(3) 0.023(2) 0.047(3) 0.007(2) 0.021(2) 0.0009(19)
C5 0.042(3) 0.023(2) 0.032(2) 0.0059(19) 0.020(2) 0.002(2)
C6 0.035(2) 0.023(2) 0.019(2) 0.0017(17) 0.0167(18) 0.0051(19)
C7A 0.0130(19) 0.026(2) 0.029(2) -0.0113(17) 0.0114(17) -0.0019(16)
C8 0.025(2) 0.030(2) 0.024(2) -0.0046(18) -0.0027(18) 0.0000(19)
C9 0.019(2) 0.029(2) 0.032(2) -0.0001(19) -0.0024(18) 0.0016(18)
C9A 0.025(2) 0.018(2) 0.027(2) -0.0004(17) 0.0083(17) -0.0032(17)
C10 0.022(2) 0.015(2) 0.043(3) 0.0001(18) 0.0146(19) -0.0004(17)
C11 0.033(2) 0.019(2) 0.030(2) -0.0019(18) 0.0199(19) -0.0001(18)
C12 0.026(2) 0.019(2) 0.0195(19) -0.0006(16) 0.0088(16) -0.0025(17)
C13A 0.024(2) 0.015(2) 0.0156(18) -0.0016(15) 0.0063(16) -0.0052(16)
C14 0.035(3) 0.059(3) 0.015(2) -0.003(2) 0.0128(18) -0.002(2)
C15 0.019(2) 0.017(2) 0.026(2) 0.0013(16) 0.0005(16) 0.0010(16)
C16 0.021(2) 0.019(2) 0.024(2) -0.0054(16) 0.0019(16) -0.0010(17)
C17 0.026(2) 0.019(2) 0.0143(18) -0.0066(15) 0.0027(16) -0.0030(17)
C18 0.027(2) 0.024(2) 0.019(2) -0.0001(16) -0.0002(17) -0.0014(18)
C19 0.023(2) 0.022(2) 0.025(2) -0.0015(17) 0.0030(17) 0.0022(17)
C20 0.0160(19) 0.016(2) 0.025(2) -0.0064(16) 0.0059(16) 0.0012(15)
C21 0.021(2) 0.036(3) 0.023(2) -0.0004(18) 0.0106(17) -0.0031(18)
C22 0.022(2) 0.028(2) 0.025(2) 0.0092(18) 0.0077(17) -0.0051(18)
B1 0.021(2) 0.032(3) 0.014(2) -0.0088(19) 0.0024(18) 0.001(2)
Rh11 0.01827(19) 0.0152(2) 0.00900(17) 0.00117(10) 0.00623(12) 0.00125(11)
N101 0.0187(17) 0.0190(18) 0.0208(16) 0.0060(13) 0.0038(13) -0.0013(14)
N102 0.0183(17) 0.0213(18) 0.0172(16) 0.0008(13) 0.0084(13) -0.0020(14)
N103 0.0196(18) 0.0213(19) 0.0152(16) 0.0037(13) 0.0016(13) -0.0017(13)
N104 0.0261(18) 0.0123(17) 0.0186(16) 0.0017(13) 0.0108(14) 0.0016(14)
C13B 0.018(2) 0.016(2) 0.040(2) 0.0056(18) 0.0124(18) 0.0011(16)
C13C 0.023(2) 0.015(2) 0.022(2) 0.0039(16) 0.0110(16) 0.0011(16)
C17A 0.015(2) 0.020(2) 0.026(2) 0.0015(17) 0.0084(16) -0.0031(16)
C17B 0.019(2) 0.015(2) 0.033(2) -0.0005(17) 0.0084(17) 0.0046(16)
C102 0.022(2) 0.030(3) 0.023(2) 0.0116(17) 0.0062(17) -0.0008(17)
C103 0.015(2) 0.026(3) 0.049(3) 0.015(2) 0.0033(19) -0.0002(18)
C104 0.023(2) 0.020(2) 0.057(3) -0.003(2) 0.016(2) -0.0004(18)
C105 0.031(2) 0.033(3) 0.036(2) -0.013(2) 0.020(2) -0.004(2)
C106 0.024(2) 0.027(2) 0.022(2) -0.0057(17) 0.0136(17) -0.0008(18)
C108 0.029(2) 0.022(2) 0.019(2) 0.0046(16) 0.0021(17) 0.0013(17)
C109 0.023(2) 0.026(2) 0.034(2) 0.0044(19) -0.0033(19) 0.0016(18)
C110 0.022(2) 0.015(2) 0.046(3) -0.0041(18) 0.0183(19) -0.0002(16)
C111 0.034(2) 0.017(2) 0.035(2) -0.0020(17) 0.023(2) -0.0006(18)
C112 0.035(2) 0.014(2) 0.025(2) -0.0009(16) 0.0184(18) 0.0050(17)
C114 0.037(3) 0.035(3) 0.017(2) 0.0044(18) 0.0088(18) -0.001(2)
C115 0.024(2) 0.019(2) 0.0153(18) 0.0031(15) 0.0033(15) 0.0043(16)
C116 0.023(2) 0.018(2) 0.0154(18) 0.0052(15) 0.0024(15) 0.0025(16)
C117 0.031(2) 0.023(2) 0.0092(17) 0.0069(15) 0.0057(16) -0.0005(18)
C118 0.035(3) 0.021(2) 0.0126(19) -0.0001(15) 0.0015(17) -0.0007(18)
C119 0.027(2) 0.022(2) 0.026(2) 0.0005(17) 0.0058(18) -0.0038(18)
C120 0.016(2) 0.021(2) 0.0202(19) 0.0040(16) 0.0048(15) -0.0033(16)
C121 0.018(2) 0.030(2) 0.025(2) 0.0028(18) 0.0089(17) 0.0025(18)
C122 0.024(2) 0.027(2) 0.021(2) -0.0031(17) 0.0083(16) 0.0049(17)
B101 0.021(2) 0.024(3) 0.012(2) 0.0061(17) 0.0035(17) 0.0011(19)

loop_
_atom_type_symbol
_atom_type_description
_atom_type_scat_dispersion_real
_atom_type_scat_dispersion_imag
_atom_type_scat_source
C C 0.0033 0.0016 'International Tables Vol C Tables 4.2.6.8 and 6.1.1.4'
H H 0.0000 0.0000 'International Tables Vol C Tables 4.2.6.8 and 6.1.1.4'
B B 0.0013 0.0007 'International Tables Vol C Tables 4.2.6.8 and 6.1.1.4'
N N 0.0061 0.0033 'International Tables Vol C Tables 4.2.6.8 and 6.1.1.4'
Rh Rh -1.1178 0.9187 'International Tables Vol C Tables 4.2.6.8 and 6.1.1.4'

loop_
_geom_angle_atom_site_label_1
_geom_angle_atom_site_label_2
_geom_angle_atom_site_label_3
_geom_angle
N2 Rh1 H1 91.9(13)
N2 Rh1 N4 88.10(12)
N2 Rh1 C15 168.16(14)
N2 Rh1 C17 104.46(14)
N4 Rh1 H1 86.5(14)
C15 Rh1 H1 92.6(13)
C15 Rh1 N4 103.12(13)
C16 Rh1 H1 127.2(13)
C16 Rh1 N2 140.53(14)
C16 Rh1 N4 88.85(14)
C16 Rh1 C15 38.02(15)
C16 Rh1 C17 39.02(15)
C17 Rh1 H1 160.5(13)
C17 Rh1 N4 104.29(13)
C17 Rh1 C15 69.40(15)
C20 Rh1 H1 87.2(14)
C20 Rh1 N2 87.43(14)
C20 Rh1 N4 172.18(13)
C20 Rh1 C15 81.83(15)
C20 Rh1 C16 98.67(16)
C20 Rh1 C17 83.05(15)
C2 N1 B1 128.1(4)
C7A N1 C2 105.1(4)
C7A N1 B1 126.2(3)
C6 N2 Rh1 126.0(3)
C7A N2 Rh1 119.3(3)
C7A N2 C6 114.5(4)
C8 N3 B1 127.1(3)
C13A N3 C8 104.8(3)
C13A N3 B1 127.6(3)
C12 N4 Rh1 128.1(3)
C13A N4 Rh1 116.9(2)
C13A N4 C12 115.0(3)
N1 C2 H2 123.6
C3 C2 N1 112.7(4)
C3 C2 H2 123.6
C2 C3 H3 126.8
C2 C3 C3A 106.5(4)
C3A C3 H3 126.8
C4 C3A C3 137.4(4)
C4 C3A C7A 117.1(4)
C7A C3A C3 105.5(4)
C3A C4 H4 121.4
C5 C4 C3A 117.2(4)
C5 C4 H4 121.4
C4 C5 H5 119.5
C4 C5 C6 121.1(4)
C6 C5 H5 119.5
N2 C6 C5 123.8(4)
N2 C6 H6 118.1
C5 C6 H6 118.1
N1 C7A C3A 110.2(3)
N2 C7A N1 123.4(4)
N2 C7A C3A 126.3(4)
N3 C8 H8 123.6
C9 C8 N3 112.7(4)
C9 C8 H8 123.6
C8 C9 H9 127.0
C8 C9 C9A 106.0(4)
C9A C9 H9 127.0
C10 C9A C9 136.3(4)
C10 C9A C13A 117.9(4)
C13A C9A C9 105.8(3)
C9A C10 H10 121.1
C9A C10 C11 117.7(4)
C11 C10 H10 121.1
C10 C11 H11 119.9
C12 C11 C10 120.3(4)
C12 C11 H11 119.9
N4 C12 C11 123.9(4)
N4 C12 H12 118.0
C11 C12 H12 118.0
N3 C13A C9A 110.7(3)
N4 C13A N3 124.1(4)
N4 C13A C9A 125.0(4)
H14A C14 H14B 109.5
H14A C14 H14C 109.5
H14B C14 H14C 109.5
B1 C14 H14A 109.5
B1 C14 H14B 109.5
B1 C14 H14C 109.5
Rh1 C15 H15 114.9
C16 C15 Rh1 66.4(2)
C16 C15 H15 114.9
C16 C15 C22 125.7(4)
C22 C15 Rh1 109.4(3)
C22 C15 H15 114.9
Rh1 C16 H16 118.2
C15 C16 Rh1 75.5(2)
C15 C16 H16 118.2
C15 C16 C17 123.1(4)
C17 C16 Rh1 72.7(2)
C17 C16 H16 118.2
Rh1 C17 H17 114.3
C16 C17 Rh1 68.3(2)
C16 C17 H17 114.3
C16 C17 C18 125.7(4)
C18 C17 Rh1 110.8(2)
C18 C17 H17 114.3
C17 C18 H18A 109.3
C17 C18 H18B 109.3
H18A C18 H18B 108.0
C19 C18 C17 111.5(3)
C19 C18 H18A 109.3
C19 C18 H18B 109.3
C18 C19 H19A 109.2
C18 C19 H19B 109.2
H19A C19 H19B 107.9
C20 C19 C18 111.9(3)
C20 C19 H19A 109.2
C20 C19 H19B 109.2
Rh1 C20 H20 108.2
C19 C20 Rh1 109.2(3)
C19 C20 H20 108.2
C19 C20 C21 114.6(3)
C21 C20 Rh1 108.3(3)
C21 C20 H20 108.2
C20 C21 H21A 109.6
C20 C21 H21B 109.6
H21A C21 H21B 108.1
C22 C21 C20 110.1(3)
C22 C21 H21A 109.6
C22 C21 H21B 109.6
C15 C22 H22A 109.6
C15 C22 H22B 109.6
C21 C22 C15 110.5(3)
C21 C22 H22A 109.6
C21 C22 H22B 109.6
H22A C22 H22B 108.1
N1 B1 H1 110.6(19)
N1 B1 C14 112.0(3)
N3 B1 H1 105(2)
N3 B1 N1 112.2(3)
N3 B1 C14 112.4(4)
C14 B1 H1 105(2)
N102 Rh11 H101 92.7(13)
N102 Rh11 N104 87.71(12)
N102 Rh11 C115 168.23(14)
N102 Rh11 C117 103.54(14)
N104 Rh11 H101 87.6(15)
C115 Rh11 H101 92.1(14)
C115 Rh11 N104 103.21(13)
C116 Rh11 H101 127.4(13)
C116 Rh11 N102 139.62(13)
C116 Rh11 N104 89.65(14)
C116 Rh11 C115 38.05(14)
C116 Rh11 C117 38.94(15)
C117 Rh11 H101 159.8(15)
C117 Rh11 N104 104.77(13)
C117 Rh11 C115 69.72(14)
C120 Rh11 H101 85.5(15)
C120 Rh11 N102 87.56(14)
C120 Rh11 N104 171.49(13)
C120 Rh11 C115 82.12(15)
C120 Rh11 C116 98.53(16)
C120 Rh11 C117 83.23(15)
C17A N101 C102 105.6(3)
C17A N101 B101 126.3(3)
C102 N101 B101 127.2(3)
C17A N102 Rh11 118.5(3)
C17A N102 C106 115.6(4)
C106 N102 Rh11 125.7(3)
C13C N103 C108 106.0(3)
C13C N103 B101 127.0(3)
C108 N103 B101 126.5(3)
C13C N104 Rh11 116.9(2)
C13C N104 C112 114.6(3)
C112 N104 Rh11 128.4(3)
C17A C13B C103 104.8(4)
C104 C13B C17A 117.6(4)
C104 C13B C103 137.6(4)
N103 C13C C17B 109.8(3)
N104 C13C N103 124.4(4)
N104 C13C C17B 125.8(3)
N101 C17A C13B 110.9(3)
N102 C17A N101 123.9(4)
N102 C17A C13B 125.2(4)
C13C C17B C109 106.1(3)
C110 C17B C13C 117.5(4)
C110 C17B C109 136.4(4)
N101 C102 H102 124.0
C103 C102 N101 112.1(4)
C103 C102 H102 124.0
C13B C103 H103 126.7
C102 C103 C13B 106.6(4)
C102 C103 H103 126.7
C13B C104 H104 121.3
C13B C104 C105 117.3(4)
C105 C104 H104 121.3
C104 C105 H105 119.3
C106 C105 C104 121.4(4)
C106 C105 H105 119.3
N102 C106 C105 122.7(4)
N102 C106 H106 118.7
C105 C106 H106 118.7
N103 C108 H108 123.9
C109 C108 N103 112.2(4)
C109 C108 H108 123.9
C17B C109 H109 127.1
C108 C109 C17B 105.8(4)
C108 C109 H109 127.1
C17B C110 H110 121.3
C111 C110 C17B 117.4(4)
C111 C110 H110 121.3
C110 C111 H111 119.5
C110 C111 C112 121.1(4)
C112 C111 H111 119.5
N104 C112 C111 123.6(4)
N104 C112 H112 118.2
C111 C112 H112 118.2
H11A C114 H11B 109.5
H11A C114 H11C 109.5
H11B C114 H11C 109.5
B101 C114 H11A 109.5
B101 C114 H11B 109.5
B101 C114 H11C 109.5
Rh11 C115 H115 114.9
C116 C115 Rh11 66.4(2)
C116 C115 H115 114.9
C116 C115 C122 125.6(4)
C122 C115 Rh11 109.3(3)
C122 C115 H115 114.9
Rh11 C116 H116 117.6
C115 C116 Rh11 75.6(2)
C115 C116 H116 117.6
C115 C116 C117 124.2(4)
C117 C116 Rh11 73.0(2)
C117 C116 H116 117.6
Rh11 C117 H117 114.3
C116 C117 Rh11 68.1(2)
C116 C117 H117 114.3
C116 C117 C118 125.5(4)
C118 C117 Rh11 110.9(2)
C118 C117 H117 114.3
C117 C118 H11D 109.4
C117 C118 H11E 109.4
C117 C118 C119 111.3(3)
H11D C118 H11E 108.0
C119 C118 H11D 109.4
C119 C118 H11E 109.4
C118 C119 H11F 109.2
C118 C119 H11G 109.2
H11F C119 H11G 107.9
C120 C119 C118 112.2(3)
C120 C119 H11F 109.2
C120 C119 H11G 109.2
Rh11 C120 H120 108.1
C119 C120 Rh11 108.7(3)
C119 C120 H120 108.1
C121 C120 Rh11 107.7(3)
C121 C120 C119 115.8(3)
C121 C120 H120 108.1
C120 C121 H12A 109.5
C120 C121 H12B 109.5
H12A C121 H12B 108.1
C122 C121 C120 110.7(3)
C122 C121 H12A 109.5
C122 C121 H12B 109.5
C115 C122 H12C 109.6
C115 C122 H12D 109.6
C121 C122 C115 110.2(3)
C121 C122 H12C 109.6
C121 C122 H12D 109.6
H12C C122 H12D 108.1
N101 B101 H101 110(2)
N101 B101 C114 111.8(3)
N103 B101 H101 108(2)
N103 B101 N101 111.1(3)
N103 B101 C114 112.9(3)
C114 B101 H101 103(2)

loop_
_geom_bond_atom_site_label_1
_geom_bond_atom_site_label_2
_geom_bond_distance
Rh1 H1 1.75(4)
Rh1 N2 2.110(3)
Rh1 N4 2.219(3)
Rh1 C15 2.207(4)
Rh1 C16 2.090(4)
Rh1 C17 2.147(4)
Rh1 C20 2.053(4)
N1 C2 1.386(5)
N1 C7A 1.379(5)
N1 B1 1.550(6)
N2 C6 1.362(5)
N2 C7A 1.327(5)
N3 C8 1.387(5)
N3 C13A 1.370(5)
N3 B1 1.538(6)
N4 C12 1.350(5)
N4 C13A 1.346(5)
C2 H2 0.9500
C2 C3 1.353(7)
C3 H3 0.9500
C3 C3A 1.430(6)
C3A C4 1.406(6)
C3A C7A 1.420(6)
C4 H4 0.9500
C4 C5 1.380(6)
C5 H5 0.9500
C5 C6 1.383(6)
C6 H6 0.9500
C8 H8 0.9500
C8 C9 1.365(6)
C9 H9 0.9500
C9 C9A 1.422(6)
C9A C10 1.385(6)
C9A C13A 1.419(6)
C10 H10 0.9500
C10 C11 1.389(6)
C11 H11 0.9500
C11 C12 1.389(6)
C12 H12 0.9500
C14 H14A 0.9800
C14 H14B 0.9800
C14 H14C 0.9800
C14 B1 1.608(6)
C15 H15 1.0000
C15 C16 1.404(5)
C15 C22 1.532(5)
C16 H16 1.0000
C16 C17 1.416(5)
C17 H17 1.0000
C17 C18 1.530(6)
C18 H18A 0.9900
C18 H18B 0.9900
C18 C19 1.526(5)
C19 H19A 0.9900
C19 H19B 0.9900
C19 C20 1.525(5)
C20 H20 1.0000
C20 C21 1.536(5)
C21 H21A 0.9900
C21 H21B 0.9900
C21 C22 1.513(6)
C22 H22A 0.9900
C22 H22B 0.9900
B1 H1 1.21(4)
Rh11 H101 1.77(5)
Rh11 N102 2.100(3)
Rh11 N104 2.227(3)
Rh11 C115 2.205(4)
Rh11 C116 2.087(4)
Rh11 C117 2.151(3)
Rh11 C120 2.060(4)
N101 C17A 1.363(5)
N101 C102 1.391(5)
N101 B101 1.551(6)
N102 C17A 1.344(5)
N102 C106 1.362(5)
N103 C13C 1.369(5)
N103 C108 1.384(5)
N103 B101 1.538(6)
N104 C13C 1.353(5)
N104 C112 1.354(5)
C13B C17A 1.421(6)
C13B C103 1.442(6)
C13B C104 1.389(6)
C13C C17B 1.419(5)
C17B C109 1.431(6)
C17B C110 1.395(5)
C102 H102 0.9500
C102 C103 1.356(6)
C103 H103 0.9500
C104 H104 0.9500
C104 C105 1.397(6)
C105 H105 0.9500
C105 C106 1.380(6)
C106 H106 0.9500
C108 H108 0.9500
C108 C109 1.367(6)
C109 H109 0.9500
C110 H110 0.9500
C110 C111 1.389(6)
C111 H111 0.9500
C111 C112 1.389(6)
C112 H112 0.9500
C114 H11A 0.9800
C114 H11B 0.9800
C114 H11C 0.9800
C114 B101 1.607(6)
C115 H115 1.0000
C115 C116 1.404(5)
C115 C122 1.532(5)
C116 H116 1.0000
C116 C117 1.414(5)
C117 H117 1.0000
C117 C118 1.526(6)
C118 H11D 0.9900
C118 H11E 0.9900
C118 C119 1.537(5)
C119 H11F 0.9900
C119 H11G 0.9900
C119 C120 1.525(5)
C120 H120 1.0000
C120 C121 1.525(6)
C121 H12A 0.9900
C121 H12B 0.9900
C121 C122 1.523(6)
C122 H12C 0.9900
C122 H12D 0.9900
B101 H101 1.23(5)

loop_
_geom_torsion_atom_site_label_1
_geom_torsion_atom_site_label_2
_geom_torsion_atom_site_label_3
_geom_torsion_atom_site_label_4
_geom_torsion
Rh1 N2 C6 C5 -172.7(3)
Rh1 N2 C7A N1 -6.1(5)
Rh1 N2 C7A C3A 171.5(3)
Rh1 N4 C12 C11 175.4(3)
Rh1 N4 C13A N3 2.1(5)
Rh1 N4 C13A C9A -173.7(3)
Rh1 C15 C16 C17 57.7(3)
Rh1 C15 C22 C21 18.9(4)
Rh1 C16 C17 C18 100.6(4)
Rh1 C17 C18 C19 -11.8(4)
Rh1 C20 C21 C22 48.7(4)
N1 C2 C3 C3A 0.2(5)
N3 C8 C9 C9A -0.3(5)
C2 N1 C7A N2 177.9(4)
C2 N1 C7A C3A -0.1(4)
C2 N1 B1 N3 90.1(4)
C2 N1 B1 C14 -37.3(5)
C2 C3 C3A C4 178.9(5)
C2 C3 C3A C7A -0.2(5)
C3 C3A C4 C5 179.9(5)
C3 C3A C7A N1 0.2(4)
C3 C3A C7A N2 -177.7(4)
C3A C4 C5 C6 -0.3(6)
C4 C3A C7A N1 -179.1(4)
C4 C3A C7A N2 3.0(6)
C4 C5 C6 N2 0.1(7)
C6 N2 C7A N1 179.3(4)
C6 N2 C7A C3A -3.1(6)
C7A N1 C2 C3 -0.1(5)
C7A N1 B1 N3 -80.1(5)
C7A N1 B1 C14 152.5(4)
C7A N2 C6 C5 1.5(6)
C7A C3A C4 C5 -1.1(6)
C8 N3 C13A N4 -177.1(4)
C8 N3 C13A C9A -0.8(4)
C8 N3 B1 N1 -90.1(5)
C8 N3 B1 C14 37.2(6)
C8 C9 C9A C10 -179.3(5)
C8 C9 C9A C13A -0.2(5)
C9 C9A C10 C11 179.6(5)
C9 C9A C13A N3 0.6(4)
C9 C9A C13A N4 176.9(4)
C9A C10 C11 C12 1.1(6)
C10 C9A C13A N3 179.9(4)
C10 C9A C13A N4 -3.8(6)
C10 C11 C12 N4 0.1(6)
C12 N4 C13A N3 -179.4(4)
C12 N4 C13A C9A 4.9(6)
C13A N3 C8 C9 0.6(5)
C13A N3 B1 N1 81.1(5)
C13A N3 B1 C14 -151.7(4)
C13A N4 C12 C11 -3.0(6)
C13A C9A C10 C11 0.6(6)
C15 C16 C17 Rh1 -59.0(3)
C15 C16 C17 C18 41.6(6)
C16 C15 C22 C21 93.3(5)
C16 C17 C18 C19 -89.4(5)
C17 C18 C19 C20 34.3(5)
C18 C19 C20 Rh1 -40.9(4)
C18 C19 C20 C21 80.7(4)
C19 C20 C21 C22 -73.5(4)
C20 C21 C22 C15 -43.9(4)
C22 C15 C16 Rh1 -97.6(4)
C22 C15 C16 C17 -39.9(6)
B1 N1 C2 C3 -171.9(4)
B1 N1 C7A N2 -10.1(6)
B1 N1 C7A C3A 171.9(4)
B1 N3 C8 C9 173.4(4)
B1 N3 C13A N4 10.2(6)
B1 N3 C13A C9A -173.5(4)
Rh11 N102 C17A N101 5.7(5)
Rh11 N102 C17A C13B -173.4(3)
Rh11 N102 C106 C105 175.0(3)
Rh11 N104 C13C N103 -3.2(5)
Rh11 N104 C13C C17B 175.8(3)
Rh11 N104 C112 C111 -175.5(3)
Rh11 C115 C116 C117 -57.3(3)
Rh11 C115 C122 C121 -18.0(4)
Rh11 C116 C117 C118 -100.7(3)
Rh11 C117 C118 C119 11.6(4)
Rh11 C120 C121 C122 -48.9(4)
N101 C102 C103 C13B -0.5(5)
N103 C13C C17B C109 -0.5(4)
N103 C13C C17B C110 179.7(3)
N103 C108 C109 C17B 0.5(5)
N104 C13C C17B C109 -179.6(4)
N104 C13C C17B C110 0.6(6)
C13B C104 C105 C106 1.5(6)
C13C N103 C108 C109 -0.8(5)
C13C N103 B101 N101 -83.2(4)
C13C N103 B101 C114 150.3(4)
C13C N104 C112 C111 2.7(5)
C13C C17B C109 C108 0.0(5)
C13C C17B C110 C111 1.4(5)
C17A N101 C102 C103 0.2(5)
C17A N101 B101 N103 80.2(5)
C17A N101 B101 C114 -152.6(4)
C17A N102 C106 C105 -0.7(6)
C17A C13B C103 C102 0.6(4)
C17A C13B C104 C105 0.2(6)
C17B C110 C111 C112 -1.3(6)
C102 N101 C17A N102 -179.1(4)
C102 N101 C17A C13B 0.2(4)
C102 N101 B101 N103 -87.6(4)
C102 N101 B101 C114 39.5(5)
C103 C13B C17A N101 -0.4(4)
C103 C13B C17A N102 178.8(4)
C103 C13B C104 C105 178.6(4)
C104 C13B C17A N101 178.4(4)
C104 C13B C17A N102 -2.4(6)
C104 C13B C103 C102 -177.9(5)
C104 C105 C106 N102 -1.3(6)
C106 N102 C17A N101 -178.3(4)
C106 N102 C17A C13B 2.5(6)
C108 N103 C13C N104 179.9(4)
C108 N103 C13C C17B 0.8(4)
C108 N103 B101 N101 87.9(4)
C108 N103 B101 C114 -38.6(5)
C109 C17B C110 C111 -178.4(4)
C110 C17B C109 C108 179.8(5)
C110 C111 C112 N104 -0.9(6)
C112 N104 C13C N103 178.5(4)
C112 N104 C13C C17B -2.5(6)
C115 C116 C117 Rh11 58.4(3)
C115 C116 C117 C118 -42.3(6)
C116 C115 C122 C121 -92.2(4)
C116 C117 C118 C119 89.0(5)
C117 C118 C119 C120 -34.4(5)
C118 C119 C120 Rh11 41.0(4)
C118 C119 C120 C121 -80.4(4)
C119 C120 C121 C122 73.0(4)
C120 C121 C122 C115 43.8(4)
C122 C115 C116 Rh11 97.5(4)
C122 C115 C116 C117 40.2(6)
B101 N101 C17A N102 11.0(6)
B101 N101 C17A C13B -169.8(3)
B101 N101 C102 C103 170.0(4)
B101 N103 C13C N104 -7.5(6)
B101 N103 C13C C17B 173.3(4)
B101 N103 C108 C109 -173.4(4)
